data_1100165
loop_
_publ_author_name
'Mohammad Abul-Haj'
'Miguel Quiros'
'Juan M. Salas'

_journal_name_full Polyhedron
_journal_page_first 743
_journal_page_last 747
_journal_paper_doi 10.1016/j.poly.2003.11.052
_journal_volume 23
_journal_year 2004
_chemical_formula_moiety ?
_chemical_formula_sum 'C10 H18 N8 O8 Zn'
_chemical_formula_weight 443.69
_chemical_melting_point ?
_chemical_name_common ?
_chemical_name_systematic
;
 Diaqua bis(4,7-dihydro-1,2,4-triazolo[1,5-a]pyrimidine-7-one-N3)zinc(II) tetrah
;
_space_group_IT_number 61
_symmetry_cell_setting orthorhombic
_symmetry_space_group_name_Hall '-P 2ac 2ab'
_symmetry_space_group_name_H-M 'P b c a'
_atom_sites_solution_hydrogens geom
_atom_sites_solution_primary heavy
_atom_sites_solution_secondary difmap
_cell_angle_alpha 90.00
_cell_angle_beta 90.00
_cell_angle_gamma 90.00
_cell_formula_units_Z 4
_cell_length_a 7.5430(8)
_cell_length_b 13.1384(12)
_cell_length_c 17.2599(10)
_cell_measurement_reflns_used 24
_cell_measurement_temperature 293(2)
_cell_measurement_theta_max 19.5
_cell_measurement_theta_min 12.5
_cell_volume 1710.5(3)
_diffrn_ambient_temperature 293(2)
_diffrn_detector_area_resol_mean ?
_diffrn_measured_fraction_theta_full 0.997
_diffrn_measured_fraction_theta_max 0.997
_diffrn_measurement_device_type 'STOE STADI4 4-circle-diffractometer'
_diffrn_measurement_method
; Scan width (omega) = 0.26 - 2.16, scan ratio 2theta:omega = 1.00
  I(Net) and sigma(I) from profile fitting (Clegg, 1981)
;
_diffrn_radiation_monochromator graphite
_diffrn_radiation_source 'fine-focus sealed tube'
_diffrn_radiation_type MoK\a
_diffrn_radiation_wavelength 0.71073
_diffrn_reflns_av_R_equivalents 0.0000
_diffrn_reflns_av_sigmaI/netI 0.0449
_diffrn_reflns_limit_h_max 10
_diffrn_reflns_limit_h_min 0
_diffrn_reflns_limit_k_max 18
_diffrn_reflns_limit_k_min 0
_diffrn_reflns_limit_l_max 24
_diffrn_reflns_limit_l_min 0
_diffrn_reflns_number 2487
_diffrn_reflns_theta_full 29.97
_diffrn_reflns_theta_max 29.97
_diffrn_reflns_theta_min 2.36
_diffrn_standards_decay_% 5.3
_diffrn_standards_interval_count ?
_diffrn_standards_interval_time 60
_diffrn_standards_number 3
_exptl_absorpt_coefficient_mu 1.497
_exptl_absorpt_correction_T_max 0.7119
_exptl_absorpt_correction_T_min 0.6309
_exptl_absorpt_correction_type psi-scan
_exptl_crystal_colour colourless
_exptl_crystal_density_diffrn 1.723
_exptl_crystal_density_meas ?
_exptl_crystal_density_method 'not measured'
_exptl_crystal_description 'brick shaped'
_exptl_crystal_F_000 912
_exptl_crystal_size_max 0.2
_exptl_crystal_size_mid 0.24
_exptl_crystal_size_min 0.32
_refine_diff_density_max 1.497
_refine_diff_density_min -1.329
_refine_diff_density_rms 0.175
_refine_ls_extinction_coef ?
_refine_ls_extinction_method none
_refine_ls_goodness_of_fit_ref 1.025
_refine_ls_hydrogen_treatment mixed
_refine_ls_matrix_type full
_refine_ls_number_parameters 142
_refine_ls_number_reflns 2487
_refine_ls_number_restraints 9
_refine_ls_restrained_S_all 1.023
_refine_ls_R_factor_all 0.1402
_refine_ls_R_factor_gt 0.0872
_refine_ls_shift/su_max 0.005
_refine_ls_shift/su_mean 0.000
_refine_ls_structure_factor_coef Fsqd
_refine_ls_weighting_details 'calc w=1/[\s^2^(Fo^2^)+(0.1400P)^2^+6.0000P] where P=(Fo^2^+2Fc^2^)/3'
_refine_ls_weighting_scheme calc
_refine_ls_wR_factor_gt 0.2186
_refine_ls_wR_factor_ref 0.2760
_reflns_number_gt 1389
_reflns_number_total 2487
_reflns_threshold_expression >2sigma(I)
_cod_database_code 1100165

loop_
_symmetry_equiv_pos_as_xyz
'x, y, z'
'-x+1/2, -y, z+1/2'
'-x, y+1/2, -z+1/2'
'x+1/2, -y+1/2, -z'
'-x, -y, -z'
'x-1/2, y, -z-1/2'
'x, -y-1/2, z-1/2'
'-x-1/2, y-1/2, z'

loop_
_atom_site_label
_atom_site_type_symbol
_atom_site_fract_x
_atom_site_fract_y
_atom_site_fract_z
_atom_site_U_iso_or_equiv
_atom_site_adp_type
_atom_site_occupancy
_atom_site_symmetry_multiplicity
_atom_site_calc_flag
_atom_site_refinement_flags
_atom_site_disorder_assembly
_atom_site_disorder_group
Zn Zn 0.5000 0.5000 0.5000 0.0289(3) Uani 1 2 d S . .
N1 N 0.5663(8) 0.6072(4) 0.7330(3) 0.0380(12) Uani 1 1 d . . .
C2 C 0.5665(10) 0.6056(4) 0.6561(3) 0.0381(13) Uani 1 1 d . . .
H2 H 0.6153 0.6585 0.6273 0.080 Uiso 1 1 d R . .
N3 N 0.4916(6) 0.5241(4) 0.6217(3) 0.0312(11) Uani 1 1 d . . .
C3A C 0.4325(8) 0.4677(4) 0.6814(3) 0.0287(11) Uani 1 1 d . . .
N4 N 0.3473(7) 0.3804(4) 0.6811(3) 0.0349(11) Uani 1 1 d . . .
C5 C 0.3027(9) 0.3442(4) 0.7521(3) 0.0399(13) Uani 1 1 d . . .
H5 H 0.2359 0.2847 0.7537 0.080 Uiso 1 1 d R . .
C6 C 0.3468(9) 0.3887(5) 0.8212(3) 0.0379(14) Uani 1 1 d . . .
H6 H 0.3143 0.3575 0.8675 0.080 Uiso 1 1 d R . .
C7 C 0.4414(9) 0.4793(5) 0.8234(3) 0.0354(13) Uani 1 1 d . . .
O7 O 0.4936(5) 0.5290(4) 0.8816(2) 0.0383(10) Uani 1 1 d . . .
N8 N 0.4802(6) 0.5171(3) 0.7488(3) 0.0283(10) Uani 1 1 d . . .
O1W O 0.5919(7) 0.3492(3) 0.5142(3) 0.0423(11) Uani 1 1 d D . .
H11W H 0.656(10) 0.339(6) 0.474(3) 0.080 Uiso 1 1 d D . .
H12W H 0.578(12) 0.291(3) 0.536(4) 0.080 Uiso 1 1 d D . .
O2W O 0.2328(6) 0.4447(4) 0.5042(2) 0.0396(10) Uani 1 1 d D . .
H21W H 0.181(10) 0.474(6) 0.543(2) 0.080 Uiso 1 1 d D . .
H22W H 0.188(10) 0.468(6) 0.463(2) 0.080 Uiso 1 1 d D . .
O3W O 0.8544(7) 0.2856(3) 0.4198(2) 0.0461(12) Uani 1 1 d D . .
H31W H 0.846(11) 0.239(4) 0.386(3) 0.080 Uiso 1 1 d D . .
H32W H 0.872(12) 0.344(3) 0.399(4) 0.080 Uiso 1 1 d D . .

loop_
_atom_site_aniso_label
_atom_site_aniso_U_11
_atom_site_aniso_U_22
_atom_site_aniso_U_33
_atom_site_aniso_U_23
_atom_site_aniso_U_13
_atom_site_aniso_U_12
Zn 0.0385(6) 0.0355(5) 0.0128(4) -0.0012(3) 0.0008(3) 0.0023(4)
N1 0.051(3) 0.044(3) 0.019(2) -0.0026(19) -0.002(2) -0.007(2)
C2 0.057(4) 0.036(3) 0.021(3) 0.000(2) 0.002(3) -0.005(3)
N3 0.038(3) 0.038(2) 0.018(2) -0.0016(17) -0.0012(17) -0.001(2)
C3A 0.036(3) 0.037(3) 0.013(2) -0.004(2) 0.003(2) 0.005(2)
N4 0.048(3) 0.038(2) 0.019(2) -0.0043(18) -0.001(2) 0.000(2)
C5 0.053(4) 0.035(3) 0.031(3) 0.001(3) 0.009(3) 0.001(3)
C6 0.047(4) 0.040(3) 0.027(3) -0.002(2) 0.009(2) 0.000(3)
C7 0.042(3) 0.050(3) 0.014(2) -0.003(2) 0.000(2) 0.010(3)
O7 0.050(3) 0.053(2) 0.0123(19) -0.0069(17) 0.0051(15) 0.0007(19)
N8 0.033(2) 0.037(2) 0.016(2) -0.0026(17) -0.0010(16) -0.0016(18)
O1W 0.056(3) 0.036(2) 0.035(2) 0.0035(18) 0.012(2) 0.007(2)
O2W 0.043(2) 0.059(3) 0.0168(18) 0.0018(17) 0.0030(16) 0.000(2)
O3W 0.070(3) 0.041(2) 0.027(2) -0.0061(18) 0.006(2) 0.008(2)

loop_
_atom_type_symbol
_atom_type_description
_atom_type_scat_dispersion_real
_atom_type_scat_dispersion_imag
_atom_type_scat_source
C C 0.0033 0.0016 'International Tables Vol C Tables 4.2.6.8 and 6.1.1.4'
H H 0.0000 0.0000 'International Tables Vol C Tables 4.2.6.8 and 6.1.1.4'
N N 0.0061 0.0033 'International Tables Vol C Tables 4.2.6.8 and 6.1.1.4'
O O 0.0106 0.0060 'International Tables Vol C Tables 4.2.6.8 and 6.1.1.4'
Zn Zn 0.2839 1.4301 'International Tables Vol C Tables 4.2.6.8 and 6.1.1.4'

loop_
_geom_angle_atom_site_label_1
_geom_angle_atom_site_label_2
_geom_angle_atom_site_label_3
_geom_angle
_geom_angle_site_symmetry_1
_geom_angle_site_symmetry_3
_geom_angle_publ_flag
O1W Zn N3 92.00(19) . . ?
O1W Zn O2W 89.25(19) . . ?
N3 Zn O2W 89.37(16) . . ?
C2 N1 N8 100.6(5) . . ?
N1 C2 N3 116.9(5) . . ?
C3A N3 C2 103.8(5) . . ?
C3A N3 Zn 133.3(4) . . ?
C2 N3 Zn 122.8(4) . . ?
N4 C3A N3 129.7(5) . . ?
N4 C3A N8 122.9(5) . . ?
N3 C3A N8 107.4(5) . . ?
C3A N4 C5 115.0(5) . . ?
N4 C5 C6 125.2(6) . . ?
C5 C6 C7 120.9(6) . . ?
O7 C7 C6 128.7(6) . . ?
O7 C7 N8 118.7(6) . . ?
C6 C7 N8 112.6(5) . . ?
N1 N8 C3A 111.2(5) . . ?
N1 N8 C7 125.5(5) . . ?
C3A N8 C7 123.3(5) . . ?

loop_
_geom_bond_atom_site_label_1
_geom_bond_atom_site_label_2
_geom_bond_distance
_geom_bond_site_symmetry_2
_geom_bond_publ_flag
Zn O1W 2.113(4) . ?
Zn N3 2.125(5) . ?
Zn O2W 2.143(5) . ?
N1 C2 1.327(7) . ?
N1 N8 1.377(7) . ?
C2 N3 1.348(8) . ?
N3 C3A 1.346(7) . ?
C3A N4 1.315(8) . ?
C3A N8 1.379(7) . ?
N4 C5 1.356(7) . ?
C5 C6 1.370(8) . ?
C6 C7 1.389(9) . ?
C7 O7 1.262(7) . ?
C7 N8 1.411(7) . ?
